data_4122033
loop_
_publ_author_name
'Fracaroli, Alejandro M.'
'Furukawa, Hiroyasu'
'Suzuki, Mitsuharu'
'Dodd, Matthew'
'Okajima, Satoshi'
'G\'andara, Felipe'
'Reimer, Jeffrey A.'
'Yaghi, Omar M.'

_publ_section_title
;
 Metal-organic frameworks with precisely designed interior for carbon
 dioxide capture in the presence of water.
;
_journal_issue 25
_journal_name_full 'Journal of the American Chemical Society'
_journal_page_first 8863
_journal_page_last 8866
_journal_paper_doi 10.1021/ja503296c
_journal_volume 136
_journal_year 2014
_chemical_formula_moiety '2(C27 H27 N O8)'
_chemical_formula_sum 'C54 H54 N2 O16'
_chemical_formula_weight 986.99
_chemical_name_systematic
;
 ?
;
_space_group_crystal_system monoclinic
_space_group_IT_number 14
_space_group_name_Hall '-P 2yn'
_space_group_name_H-M_alt 'P 1 21/n 1'
_symmetry_space_group_name_Hall '-P 2yn'
_symmetry_space_group_name_H-M 'P 1 21/n 1'
_atom_sites_solution_hydrogens difmap
_atom_sites_solution_primary direct
_audit_creation_date 2014-03-11
_audit_creation_method
;
Olex2 1.2
(compiled 2013.12.10 svn.r2850 for OlexSys, GUI svn.r4736)
;
_cell_angle_alpha 90
_cell_angle_beta 93.570(2)
_cell_angle_gamma 90
_cell_formula_units_Z 2
_cell_length_a 5.5232(2)
_cell_length_b 11.0315(3)
_cell_length_c 39.7408(12)
_cell_measurement_reflns_used 6435
_cell_measurement_temperature 150
_cell_measurement_theta_max 64.88
_cell_measurement_theta_min 4.46
_cell_volume 2416.68(13)
_computing_data_reduction 'SAINT v8.27A (Bruker, 2012)'
_computing_molecular_graphics 'Olex2 (Dolomanov et al., 2009)'
_computing_publication_material 'Olex2 (Dolomanov et al., 2009)'
_computing_structure_refinement 'XL (Sheldrick, 2008)'
_computing_structure_solution 'ShelXS-2013 (Sheldrick, 2008)'
_diffrn_ambient_temperature 150.15
_diffrn_measured_fraction_theta_full 0.911
_diffrn_measured_fraction_theta_max 0.969
_diffrn_measurement_device_type 'Bruker PHOTON-100'
_diffrn_measurement_method '\f and \w scans'
_diffrn_radiation_monochromator 'goebel mirrors'
_diffrn_radiation_type CuK\a
_diffrn_radiation_wavelength 1.54178
_diffrn_reflns_av_R_equivalents 0.0447
_diffrn_reflns_av_unetI/netI 0.0374
_diffrn_reflns_Laue_measured_fraction_full 0.911
_diffrn_reflns_Laue_measured_fraction_max 0.969
_diffrn_reflns_limit_h_max 5
_diffrn_reflns_limit_h_min -6
_diffrn_reflns_limit_k_max 12
_diffrn_reflns_limit_k_min -12
_diffrn_reflns_limit_l_max 46
_diffrn_reflns_limit_l_min -45
_diffrn_reflns_number 15905
_diffrn_reflns_point_group_measured_fraction_full 0.911
_diffrn_reflns_point_group_measured_fraction_max 0.969
_diffrn_reflns_theta_full 67.679
_diffrn_reflns_theta_max 64.901
_diffrn_reflns_theta_min 4.159
_diffrn_standards_number 0
_exptl_absorpt_coefficient_mu 0.836
_exptl_absorpt_correction_T_max 1.0000
_exptl_absorpt_correction_T_min 0.9401
_exptl_absorpt_correction_type multi-scan
_exptl_absorpt_process_details
;
SADABS-2012/1 (Bruker,2012) was used for absorption correction.
wR2(int) was 0.0911 before and 0.0553 after correction.
The Ratio of minimum to maximum transmission is 0.9401.
The \l/2 correction factor is 0.0015.
;
_exptl_crystal_colour colourless
_exptl_crystal_colour_primary colourless
_exptl_crystal_density_diffrn 1.356
_exptl_crystal_description needle
_exptl_crystal_F_000 1040
_exptl_crystal_size_max 0.1
_exptl_crystal_size_mid 0.04
_exptl_crystal_size_min 0.04
_refine_diff_density_max 0.288
_refine_diff_density_min -0.263
_refine_diff_density_rms 0.046
_refine_ls_extinction_method none
_refine_ls_goodness_of_fit_ref 1.059
_refine_ls_hydrogen_treatment mixed
_refine_ls_matrix_type full
_refine_ls_number_parameters 429
_refine_ls_number_reflns 3992
_refine_ls_number_restraints 0
_refine_ls_restrained_S_all 1.059
_refine_ls_R_factor_all 0.0710
_refine_ls_R_factor_gt 0.0479
_refine_ls_shift/su_max 0.000
_refine_ls_shift/su_mean 0.000
_refine_ls_structure_factor_coef Fsqd
_refine_ls_weighting_details 'w=1/[\s^2^(Fo^2^)+(0.0510P)^2^+1.4998P] where P=(Fo^2^+2Fc^2^)/3'
_refine_ls_weighting_scheme calc
_refine_ls_wR_factor_gt 0.1086
_refine_ls_wR_factor_ref 0.1201
_reflns_Friedel_coverage 0.000
_reflns_number_gt 3093
_reflns_number_total 3992
_reflns_threshold_expression 'I > 2\s(I)'
_cod_data_source_file ja503296c_si_003.cif
_cod_data_source_block Organic_linker_5d_(-CH2NMeBoc)
_cod_depositor_comments 'Adding full bibliography for 4122033--4122034.cif.'
_cod_database_code 4122033
_shelxl_version_number 2013-4
_shelx_space_group_comment
;
The symmetry employed for this shelxl refinement is uniquely defined
by the following loop, which should always be used as a source of
symmetry information in preference to the above space-group names.
They are only intended as comments.
;
_olex2_refinement_description
;
1.a Everything fixed:
 H8
;

loop_
_space_group_symop_operation_xyz
'x, y, z'
'-x+1/2, y+1/2, -z+1/2'
'-x, -y, -z'
'x-1/2, -y-1/2, z-1/2'

loop_
_atom_site_label
_atom_site_type_symbol
_atom_site_fract_x
_atom_site_fract_y
_atom_site_fract_z
_atom_site_U_iso_or_equiv
_atom_site_adp_type
_atom_site_occupancy
_atom_site_site_symmetry_order
_atom_site_calc_flag
O1 O 0.2749(3) 0.48355(15) 0.03079(4) 0.0345(4) Uani 1 1 d
O2 O 1.2862(3) 0.68441(14) 0.19840(4) 0.0321(4) Uani 1 1 d
O3 O 0.1213(3) 0.62848(15) -0.00353(4) 0.0325(4) Uani 1 1 d
O4 O 0.3194(3) 0.83869(16) -0.00309(4) 0.0344(4) Uani 1 1 d
O5 O 1.9722(4) 1.51416(16) 0.17723(4) 0.0404(5) Uani 1 1 d
O6 O 1.1325(3) 0.87463(15) 0.20105(4) 0.0405(5) Uani 1 1 d
O7 O 2.1444(3) 1.52078(16) 0.12794(4) 0.0433(5) Uani 1 1 d
O8 O 2.0237(3) 1.35873(16) 0.08233(4) 0.0430(5) Uani 1 1 d
C9 C 0.6640(4) 0.8698(2) 0.03358(6) 0.0268(5) Uani 1 1 d
C10 C 0.6542(4) 0.6316(2) 0.05515(6) 0.0267(5) Uani 1 1 d
C11 C 0.4741(4) 0.6720(2) 0.03147(5) 0.0250(5) Uani 1 1 d
N12 N 1.4091(4) 0.83276(19) 0.16390(5) 0.0322(5) Uani 1 1 d
C13 C 1.8364(4) 1.3750(2) 0.13530(6) 0.0293(5) Uani 1 1 d
C14 C 1.8597(4) 1.3207(2) 0.10373(6) 0.0293(5) Uani 1 1 d
C15 C 1.0253(4) 0.9157(2) 0.07181(5) 0.0248(5) Uani 1 1 d
C16 C 1.6559(5) 1.3324(2) 0.15549(6) 0.0359(6) Uani 1 1 d
C17 C 1.5300(4) 1.1831(2) 0.11353(6) 0.0292(5) Uani 1 1 d
C18 C 1.0994(4) 1.0149(2) 0.05323(6) 0.0271(5) Uani 1 1 d
C19 C 0.8408(4) 0.8294(2) 0.05754(5) 0.0243(5) Uani 1 1 d
C20 C 0.4846(4) 0.7925(2) 0.02029(6) 0.0253(5) Uani 1 1 d
C21 C 0.2767(4) 0.5934(2) 0.01807(6) 0.0257(5) Uani 1 1 d
C22 C 1.2774(4) 0.7901(2) 0.18855(6) 0.0278(5) Uani 1 1 d
C23 C 1.7078(4) 1.2254(2) 0.09339(6) 0.0300(6) Uani 1 1 d
C24 C 0.8351(4) 0.7074(2) 0.06782(6) 0.0268(5) Uani 1 1 d
C25 C 1.3617(4) 1.0866(2) 0.10018(6) 0.0282(5) Uani 1 1 d
C26 C 1.2621(4) 1.0981(2) 0.06707(6) 0.0284(5) Uani 1 1 d
C27 C 1.1305(4) 0.9022(2) 0.10450(6) 0.0298(6) Uani 1 1 d
C28 C 1.2974(4) 0.9844(2) 0.11890(6) 0.0303(6) Uani 1 1 d
C29 C 1.9974(4) 1.4757(2) 0.14627(6) 0.0314(6) Uani 1 1 d
C30 C 1.0434(4) 0.8629(2) 0.23517(6) 0.0342(6) Uani 1 1 d
C31 C 1.5051(5) 1.2386(2) 0.14486(6) 0.0374(6) Uani 1 1 d
C32 C 0.8788(5) 0.7542(3) 0.23799(8) 0.0440(7) Uani 1 1 d
C33 C 1.5630(6) 0.7484(3) 0.14649(7) 0.0432(7) Uani 1 1 d
C34 C 1.4150(5) 0.9603(3) 0.15407(7) 0.0389(7) Uani 1 1 d
C35 C 1.2571(6) 0.8549(4) 0.26056(8) 0.0564(9) Uani 1 1 d
C36 C 0.9033(8) 0.9792(3) 0.23868(11) 0.0623(10) Uani 1 1 d
H16 H 1.629(4) 1.3812(18) 0.1783(5) 0.012(5) Uiso 1 1 d
H9 H 0.659(4) 0.953(2) 0.0266(6) 0.023(6) Uiso 1 1 d
H24 H 0.964(4) 0.676(2) 0.0819(6) 0.019(6) Uiso 1 1 d
H10 H 0.653(4) 0.545(2) 0.0616(5) 0.020(6) Uiso 1 1 d
H26 H 1.310(4) 1.166(2) 0.0537(6) 0.027(6) Uiso 1 1 d
H27 H 1.082(4) 0.835(2) 0.1192(6) 0.026(6) Uiso 1 1 d
H18 H 1.044(4) 1.029(2) 0.0308(6) 0.027(6) Uiso 1 1 d
H23 H 1.725(5) 1.189(2) 0.0722(7) 0.037(7) Uiso 1 1 d
H32A H 0.795(5) 0.759(2) 0.2606(7) 0.047(8) Uiso 1 1 d
H34A H 1.337(5) 1.008(2) 0.1713(6) 0.033(7) Uiso 1 1 d
H34B H 1.590(5) 0.987(3) 0.1562(7) 0.050(8) Uiso 1 1 d
H1 H 0.139(6) 0.439(3) 0.0217(8) 0.068(10) Uiso 1 1 d
H31 H 1.375(5) 1.214(2) 0.1584(7) 0.042(7) Uiso 1 1 d
H35A H 1.193(5) 0.862(3) 0.2839(8) 0.061(9) Uiso 1 1 d
H36A H 0.830(6) 0.985(3) 0.2614(9) 0.066(10) Uiso 1 1 d
H36B H 1.015(6) 1.048(3) 0.2357(8) 0.065(10) Uiso 1 1 d
H32B H 0.985(6) 0.674(3) 0.2373(8) 0.068(10) Uiso 1 1 d
H33A H 1.508(7) 0.661(4) 0.1486(9) 0.086(12) Uiso 1 1 d
H4 H 0.227(6) 0.781(3) -0.0064(8) 0.069(11) Uiso 1 1 d
H32C H 0.755(6) 0.760(3) 0.2186(9) 0.074(11) Uiso 1 1 d
H35B H 1.359(6) 0.777(3) 0.2571(8) 0.066(10) Uiso 1 1 d
H33B H 1.573(6) 0.772(3) 0.1226(10) 0.089(12) Uiso 1 1 d
H5 H 2.073(6) 1.574(3) 0.1820(9) 0.074(11) Uiso 1 1 d
H33C H 1.735(8) 0.761(4) 0.1558(11) 0.112(15) Uiso 1 1 d
H36C H 0.767(8) 0.981(4) 0.2185(11) 0.113(16) Uiso 1 1 d
H35C H 1.367(7) 0.928(3) 0.2577(9) 0.081(12) Uiso 1 1 d
H8 H 2.1160 1.4355 0.0946 0.050 Uiso 1 1 d

loop_
_atom_site_aniso_label
_atom_site_aniso_U_11
_atom_site_aniso_U_22
_atom_site_aniso_U_33
_atom_site_aniso_U_23
_atom_site_aniso_U_13
_atom_site_aniso_U_12
O1 0.0388(10) 0.0261(9) 0.0377(10) 0.0030(8) -0.0058(8) -0.0135(9)
O2 0.0385(10) 0.0266(9) 0.0309(9) -0.0004(7) 0.0008(7) -0.0036(8)
O3 0.0353(9) 0.0287(9) 0.0323(9) 0.0016(7) -0.0067(8) -0.0099(8)
O4 0.0362(10) 0.0272(9) 0.0381(10) 0.0051(8) -0.0124(8) -0.0110(9)
O5 0.0517(12) 0.0313(10) 0.0371(11) -0.0054(8) -0.0058(9) -0.0159(10)
O6 0.0517(11) 0.0302(9) 0.0414(10) 0.0063(8) 0.0158(9) 0.0054(9)
O7 0.0473(11) 0.0387(10) 0.0433(11) 0.0043(9) -0.0010(9) -0.0215(9)
O8 0.0470(11) 0.0425(10) 0.0404(11) -0.0015(8) 0.0099(9) -0.0201(9)
C9 0.0307(13) 0.0204(11) 0.0291(13) 0.0015(10) -0.0001(10) -0.0062(11)
C10 0.0326(13) 0.0196(11) 0.0278(13) -0.0010(10) 0.0019(10) -0.0061(11)
C11 0.0286(12) 0.0238(12) 0.0231(12) -0.0026(9) 0.0040(10) -0.0048(11)
N12 0.0337(11) 0.0366(11) 0.0264(11) 0.0006(9) 0.0014(9) -0.0080(10)
C13 0.0331(13) 0.0227(11) 0.0311(13) 0.0023(10) -0.0050(10) -0.0090(11)
C14 0.0288(12) 0.0278(12) 0.0311(13) 0.0068(10) 0.0000(10) -0.0075(11)
C15 0.0250(12) 0.0245(11) 0.0249(12) -0.0012(10) 0.0009(9) -0.0039(11)
C16 0.0446(15) 0.0328(13) 0.0302(14) -0.0051(11) 0.0023(12) -0.0116(13)
C17 0.0299(12) 0.0271(12) 0.0302(13) 0.0008(10) -0.0005(10) -0.0081(11)
C18 0.0301(12) 0.0273(12) 0.0236(13) 0.0025(10) -0.0011(10) -0.0024(11)
C19 0.0276(12) 0.0242(11) 0.0213(11) -0.0029(9) 0.0030(9) -0.0065(11)
C20 0.0280(12) 0.0242(12) 0.0236(12) -0.0009(10) -0.0006(9) -0.0051(11)
C21 0.0303(12) 0.0227(12) 0.0242(12) -0.0009(10) 0.0020(10) -0.0047(11)
C22 0.0292(12) 0.0293(13) 0.0246(12) -0.0018(10) -0.0014(10) -0.0016(11)
C23 0.0338(13) 0.0298(13) 0.0263(13) -0.0018(11) 0.0003(10) -0.0095(12)
C24 0.0289(12) 0.0259(12) 0.0253(12) 0.0014(10) -0.0009(10) -0.0017(11)
C25 0.0278(12) 0.0287(12) 0.0283(13) -0.0055(10) 0.0040(10) -0.0082(11)
C26 0.0313(13) 0.0252(12) 0.0286(13) 0.0018(10) 0.0015(10) -0.0097(11)
C27 0.0330(13) 0.0315(13) 0.0251(12) 0.0013(11) 0.0029(10) -0.0128(12)
C28 0.0316(13) 0.0338(13) 0.0257(12) -0.0006(10) 0.0035(10) -0.0105(12)
C29 0.0344(13) 0.0250(12) 0.0337(14) 0.0059(11) -0.0072(11) -0.0031(12)
C30 0.0300(13) 0.0355(13) 0.0380(15) -0.0088(11) 0.0088(11) -0.0037(12)
C31 0.0419(15) 0.0381(15) 0.0333(14) -0.0062(12) 0.0105(12) -0.0185(13)
C32 0.0361(15) 0.0515(18) 0.0451(18) -0.0057(14) 0.0085(14) -0.0130(15)
C33 0.0391(16) 0.0558(19) 0.0355(16) -0.0020(14) 0.0079(13) -0.0028(16)
C34 0.0459(16) 0.0402(15) 0.0300(14) 0.0031(12) -0.0024(12) -0.0188(14)
C35 0.0341(15) 0.091(3) 0.0441(19) -0.0255(18) 0.0042(14) -0.0091(19)
C36 0.070(2) 0.0461(19) 0.074(3) -0.0069(17) 0.028(2) 0.0085(19)

loop_
_atom_type_symbol
_atom_type_description
_atom_type_scat_dispersion_real
_atom_type_scat_dispersion_imag
_atom_type_scat_source
C C 0.0181 0.0091 'International Tables Vol C Tables 4.2.6.8 and 6.1.1.4'
H H 0.0000 0.0000 'International Tables Vol C Tables 4.2.6.8 and 6.1.1.4'
N N 0.0311 0.0180 'International Tables Vol C Tables 4.2.6.8 and 6.1.1.4'
O O 0.0492 0.0322 'International Tables Vol C Tables 4.2.6.8 and 6.1.1.4'

loop_
_geom_angle_atom_site_label_1
_geom_angle_atom_site_label_2
_geom_angle_atom_site_label_3
_geom_angle
C22 O6 C30 121.22(18)
C20 C9 C19 121.1(2)
C24 C10 C11 121.5(2)
C10 C11 C20 118.2(2)
C10 C11 C21 122.5(2)
C20 C11 C21 119.3(2)
C22 N12 C33 118.6(2)
C22 N12 C34 123.8(2)
C34 N12 C33 117.6(2)
C14 C13 C29 119.9(2)
C16 C13 C14 118.5(2)
C16 C13 C29 121.5(2)
O8 C14 C13 122.3(2)
O8 C14 C23 117.7(2)
C23 C14 C13 119.9(2)
C18 C15 C19 121.3(2)
C18 C15 C27 117.2(2)
C27 C15 C19 121.5(2)
C31 C16 C13 121.0(2)
C23 C17 C25 118.9(2)
C23 C17 C31 118.6(2)
C31 C17 C25 122.3(2)
C26 C18 C15 121.2(2)
C9 C19 C15 119.4(2)
C9 C19 C24 118.5(2)
C24 C19 C15 122.1(2)
O4 C20 C9 117.6(2)
O4 C20 C11 122.1(2)
C9 C20 C11 120.3(2)
O1 C21 C11 115.4(2)
O3 C21 O1 122.3(2)
O3 C21 C11 122.3(2)
O2 C22 O6 123.6(2)
O2 C22 N12 123.6(2)
N12 C22 O6 112.9(2)
C17 C23 C14 121.3(2)
C10 C24 C19 120.3(2)
C26 C25 C17 118.0(2)
C26 C25 C28 118.2(2)
C28 C25 C17 123.8(2)
C18 C26 C25 121.6(2)
C28 C27 C15 122.6(2)
C25 C28 C34 121.1(2)
C27 C28 C25 119.2(2)
C27 C28 C34 119.7(2)
O5 C29 C13 115.0(2)
O7 C29 O5 122.4(2)
O7 C29 C13 122.6(2)
O6 C30 C32 112.0(2)
O6 C30 C35 109.1(2)
O6 C30 C36 102.3(2)
C35 C30 C32 110.7(3)
C35 C30 C36 111.9(3)
C36 C30 C32 110.7(3)
C16 C31 C17 120.6(2)
N12 C34 C28 113.4(2)

loop_
_geom_bond_atom_site_label_1
_geom_bond_atom_site_label_2
_geom_bond_distance
O1 C21 1.314(3)
O2 C22 1.229(3)
O3 C21 1.237(3)
O4 C20 1.360(3)
O5 C29 1.317(3)
O6 C22 1.344(3)
O6 C30 1.477(3)
O7 C29 1.229(3)
O8 C14 1.347(3)
C9 C19 1.394(3)
C9 C20 1.387(3)
C10 C11 1.399(3)
C10 C24 1.374(3)
C11 C20 1.404(3)
C11 C21 1.467(3)
N12 C22 1.341(3)
N12 C33 1.463(3)
N12 C34 1.461(3)
C13 C14 1.403(3)
C13 C16 1.399(3)
C13 C29 1.472(3)
C14 C23 1.392(3)
C15 C18 1.395(3)
C15 C19 1.482(3)
C15 C27 1.398(3)
C16 C31 1.378(4)
C17 C23 1.385(3)
C17 C25 1.490(3)
C17 C31 1.402(3)
C18 C26 1.376(3)
C19 C24 1.408(3)
C25 C26 1.400(3)
C25 C28 1.408(3)
C27 C28 1.391(3)
C28 C34 1.528(3)
C30 C32 1.513(4)
C30 C35 1.507(4)
C30 C36 1.509(4)

loop_
_geom_torsion_atom_site_label_1
_geom_torsion_atom_site_label_2
_geom_torsion_atom_site_label_3
_geom_torsion_atom_site_label_4
_geom_torsion
O8 C14 C23 C17 -178.2(2)
C9 C19 C24 C10 -2.0(3)
C10 C11 C20 O4 178.9(2)
C10 C11 C20 C9 -2.6(3)
C10 C11 C21 O1 2.5(3)
C10 C11 C21 O3 -178.0(2)
C11 C10 C24 C19 1.1(3)
C13 C14 C23 C17 0.8(4)
C13 C16 C31 C17 0.3(4)
C14 C13 C16 C31 0.5(4)
C14 C13 C29 O5 -175.3(2)
C14 C13 C29 O7 4.8(4)
C15 C18 C26 C25 0.6(4)
C15 C19 C24 C10 176.9(2)
C15 C27 C28 C25 0.9(4)
C15 C27 C28 C34 -176.8(2)
C16 C13 C14 O8 177.9(2)
C16 C13 C14 C23 -1.0(4)
C16 C13 C29 O5 5.7(3)
C16 C13 C29 O7 -174.2(2)
C17 C25 C26 C18 -178.0(2)
C17 C25 C28 C27 177.3(2)
C17 C25 C28 C34 -5.0(4)
C18 C15 C19 C9 -29.0(3)
C18 C15 C19 C24 152.1(2)
C18 C15 C27 C28 1.8(3)
C19 C9 C20 O4 -179.7(2)
C19 C9 C20 C11 1.6(3)
C19 C15 C18 C26 176.9(2)
C19 C15 C27 C28 -177.6(2)
C20 C9 C19 C15 -178.3(2)
C20 C9 C19 C24 0.7(3)
C20 C11 C21 O1 -177.5(2)
C20 C11 C21 O3 1.9(3)
C21 C11 C20 O4 -1.1(3)
C21 C11 C20 C9 177.5(2)
C22 O6 C30 C32 -64.4(3)
C22 O6 C30 C35 58.5(3)
C22 O6 C30 C36 177.1(3)
C22 N12 C34 C28 -112.3(3)
C23 C17 C25 C26 -44.6(3)
C23 C17 C25 C28 135.2(3)
C23 C17 C31 C16 -0.6(4)
C24 C10 C11 C20 1.2(3)
C24 C10 C11 C21 -178.8(2)
C25 C17 C23 C14 175.9(2)
C25 C17 C31 C16 -176.2(2)
C25 C28 C34 N12 -155.9(2)
C26 C25 C28 C27 -2.8(3)
C26 C25 C28 C34 174.8(2)
C27 C15 C18 C26 -2.5(3)
C27 C15 C19 C9 150.4(2)
C27 C15 C19 C24 -28.6(3)
C27 C28 C34 N12 21.7(4)
C28 C25 C26 C18 2.1(3)
C29 C13 C14 O8 -1.1(4)
C29 C13 C14 C23 179.9(2)
C29 C13 C16 C31 179.6(2)
C30 O6 C22 O2 23.5(3)
C30 O6 C22 N12 -157.3(2)
C31 C17 C23 C14 0.0(4)
C31 C17 C25 C26 131.0(3)
C31 C17 C25 C28 -49.1(4)
C33 N12 C22 O2 3.2(4)
C33 N12 C22 O6 -176.0(2)
C33 N12 C34 C28 69.9(3)
C34 N12 C22 O2 -174.5(2)
C34 N12 C22 O6 6.2(3)
